data_4349175
loop_
_publ_author_name
'Ai, Yeye'
'Li, Yongguang'
'Ma, Huiqing'
'Su, Cheng-Yong'
'Yam, Vivian Wing-Wah'

_publ_section_title
;
 Cyclometalated Platinum(II) Complexes of
 1,3-Bis(1-n-butylpyrazol-3-yl)benzenes: Synthesis, Characterization,
 Electrochemical, Photophysical, and Gelation Behavior Studies.
;
_journal_issue 22
_journal_name_full 'Inorganic chemistry'
_journal_page_first 11920
_journal_page_last 11929
_journal_paper_doi 10.1021/acs.inorgchem.6b02033
_journal_volume 55
_journal_year 2016
_chemical_absolute_configuration ad
_chemical_formula_moiety 'C20 H25 Cl N4 Pt'
_chemical_formula_sum 'C21 H25 Cl N3 Pt'
_chemical_formula_weight 549.98
_space_group_crystal_system orthorhombic
_space_group_IT_number 19
_space_group_name_Hall 'P 2ac 2ab'
_space_group_name_H-M_alt 'P 21 21 21'
_atom_sites_solution_hydrogens geom
_atom_sites_solution_primary direct
_atom_sites_solution_secondary difmap
_audit_creation_date 2016-08-18
_audit_creation_method
;
Olex2 1.2
(compiled 2015.09.30 svn.r3233 for OlexSys, GUI svn.r5103)
;
_cell_angle_alpha 90.00
_cell_angle_beta 90.00
_cell_angle_gamma 90.00
_cell_formula_units_Z 4
_cell_length_a 10.32728(15)
_cell_length_b 11.17560(16)
_cell_length_c 16.8866(2)
_cell_measurement_reflns_used 3713
_cell_measurement_temperature 293(2)
_cell_measurement_theta_max 73.8000
_cell_measurement_theta_min 3.9360
_cell_volume 1948.94(5)
_computing_molecular_graphics 'Olex2 (Dolomanov et al., 2009)'
_computing_publication_material 'Olex2 (Dolomanov et al., 2009)'
_computing_structure_refinement 'XL (Sheldrick, 2008)'
_computing_structure_solution 'SHELXS-97 (Sheldrick, 1990)'
_diffrn_ambient_temperature 293(2)
_diffrn_measured_fraction_theta_full 0.982
_diffrn_measured_fraction_theta_max 0.982
_diffrn_measurement_device_type 'SuperNova (Cu) X-ray Source'
_diffrn_radiation_monochromator graphite
_diffrn_radiation_type CuK\a
_diffrn_radiation_wavelength 1.54184
_diffrn_reflns_av_R_equivalents 0.0180
_diffrn_reflns_av_unetI/netI 0.0256
_diffrn_reflns_limit_h_max 12
_diffrn_reflns_limit_h_min -6
_diffrn_reflns_limit_k_max 13
_diffrn_reflns_limit_k_min -13
_diffrn_reflns_limit_l_max 20
_diffrn_reflns_limit_l_min -19
_diffrn_reflns_number 5072
_diffrn_reflns_theta_full 73.77
_diffrn_reflns_theta_max 73.77
_diffrn_reflns_theta_min 4.74
_diffrn_source 'fine-focus sealed tube'
_exptl_absorpt_coefficient_mu 14.790
_exptl_crystal_density_diffrn 1.874
_exptl_crystal_density_method 'not measured'
_exptl_crystal_description block
_exptl_crystal_F_000 1068
_exptl_crystal_size_max 0.1
_exptl_crystal_size_mid 0.1
_exptl_crystal_size_min 0.1
_refine_diff_density_max 1.046
_refine_diff_density_min -1.372
_refine_diff_density_rms 0.127
_refine_ls_abs_structure_details 'Flack H D (1983), Acta Cryst. A39, 876-881'
_refine_ls_abs_structure_Flack 0.000(13)
_refine_ls_extinction_method none
_refine_ls_goodness_of_fit_ref 1.046
_refine_ls_hydrogen_treatment constr
_refine_ls_matrix_type full
_refine_ls_number_parameters 238
_refine_ls_number_reflns 3363
_refine_ls_number_restraints 0
_refine_ls_restrained_S_all 1.046
_refine_ls_R_factor_all 0.0231
_refine_ls_R_factor_gt 0.0226
_refine_ls_shift/su_max 0.001
_refine_ls_shift/su_mean 0.000
_refine_ls_structure_factor_coef Fsqd
_refine_ls_weighting_details 'calc w=1/[\s^2^(Fo^2^)+(0.0408P)^2^+0.0000P] where P=(Fo^2^+2Fc^2^)/3'
_refine_ls_weighting_scheme calc
_refine_ls_wR_factor_gt 0.0584
_refine_ls_wR_factor_ref 0.0588
_reflns_number_gt 3310
_reflns_number_total 3363
_reflns_threshold_expression >2sigma(I)
_cod_data_source_file ic6b02033_si_002.cif
_cod_data_source_block COMPLEX_1
_cod_original_cell_volume 1948.95(5)
_cod_database_code 4349175
_olex2_refinement_description
;
1. Twinned data refinement
 Scales: 0.964(12) 0.036(12)
2. Fixed Uiso
 At 1.2 times of:
  All C(H) groups, All C(H,H) groups
 At 1.5 times of:
  All C(H,H,H) groups
3.a Secondary CH2 refined with riding coordinates:
 C15(H15A,H15B), C17(H17A,H17B), C13(H13A,H13B), C18(H18A,H18B), C19(H19A,
 H19B), C14(H14A,H14B)
3.b Aromatic/amide H refined with riding coordinates:
 C11(H11), C7(H7), C1(H1), C12(H12), C2(H2), C5(H5), C6(H6)
3.c Idealised Me refined as rotating group:
 C20(H20A,H20B,H20C), C16(H16A,H16B,H16C)
;
_olex2_submission_special_instructions 'No special instructions were received'

loop_
_space_group_symop_id
_space_group_symop_operation_xyz
1 'x, y, z'
2 '-x+1/2, -y, z+1/2'
3 'x+1/2, -y+1/2, -z'
4 '-x, y+1/2, -z+1/2'

loop_
_atom_site_label
_atom_site_type_symbol
_atom_site_fract_x
_atom_site_fract_y
_atom_site_fract_z
_atom_site_U_iso_or_equiv
_atom_site_adp_type
_atom_site_occupancy
_atom_site_calc_flag
_atom_site_refinement_flags_posn
Pt1 Pt -0.263186(18) -0.674230(16) -0.280096(10) 0.02037(7) Uani 1 d .
N1 N -0.4395(5) -0.4672(4) -0.2051(2) 0.0280(9) Uani 1 d .
N3 N -0.1389(4) -0.8064(4) -0.3163(2) 0.0254(9) Uani 1 d .
N2 N -0.3511(4) -0.5579(4) -0.2025(2) 0.0248(9) Uani 1 d .
C15 C -0.2489(7) -0.9209(5) -0.5894(3) 0.0438(14) Uani 1 d .
H15A H -0.1811 -0.8787 -0.6177 0.053 Uiso 1 calc R
H15B H -0.2641 -0.9961 -0.6166 0.053 Uiso 1 calc R
C8 C -0.0849(6) -0.8059(5) -0.1800(3) 0.0308(11) Uani 1 d .
C11 C 0.0209(6) -0.9387(6) -0.2895(4) 0.0444(16) Uani 1 d .
H11 H 0.0822 -0.9843 -0.2627 0.053 Uiso 1 calc R
N4 N -0.1035(5) -0.8623(4) -0.3849(3) 0.0325(10) Uani 1 d .
C10 C -0.0627(6) -0.8528(5) -0.2590(3) 0.0300(12) Uani 1 d .
C7 C -0.0226(6) -0.8350(6) -0.1095(3) 0.0401(13) Uani 1 d .
H7 H 0.0430 -0.8920 -0.1087 0.048 Uiso 1 calc R
C1 C -0.4551(6) -0.4224(6) -0.1315(3) 0.0354(13) Uani 1 d .
H1 H -0.5103 -0.3599 -0.1181 0.043 Uiso 1 calc R
C17 C -0.4938(5) -0.4197(5) -0.2778(3) 0.0302(11) Uani 1 d .
H17A H -0.5747 -0.3794 -0.2658 0.036 Uiso 1 calc R
H17B H -0.5128 -0.4853 -0.3135 0.036 Uiso 1 calc R
C12 C -0.0093(6) -0.9402(6) -0.3700(4) 0.0428(15) Uani 1 d .
H12 H 0.0305 -0.9885 -0.4077 0.051 Uiso 1 calc R
C3 C -0.3148(6) -0.5686(4) -0.1254(3) 0.0282(11) Uani 1 d .
C2 C -0.3768(6) -0.4833(5) -0.0795(3) 0.0364(13) Uani 1 d .
H2 H -0.3675 -0.4701 -0.0254 0.044 Uiso 1 calc R
C20 C -0.2710(9) -0.1459(6) -0.3184(5) 0.065(2) Uani 1 d .
H20A H -0.2515 -0.0775 -0.2861 0.098 Uiso 1 calc GR
H20B H -0.3192 -0.1210 -0.3641 0.098 Uiso 1 calc GR
H20C H -0.1919 -0.1834 -0.3350 0.098 Uiso 1 calc GR
Cl1 Cl -0.36394(15) -0.61890(13) -0.40389(7) 0.0385(3) Uani 1 d .
C4 C -0.2177(5) -0.6610(4) -0.1102(3) 0.0280(10) Uani 1 d .
C9 C -0.1822(5) -0.7200(4) -0.1803(3) 0.0260(10) Uani 1 d .
C5 C -0.1569(6) -0.6914(5) -0.0395(3) 0.0377(13) Uani 1 d .
H5 H -0.1809 -0.6544 0.0076 0.045 Uiso 1 calc R
C13 C -0.1573(6) -0.8366(5) -0.4629(3) 0.0365(12) Uani 1 d .
H13A H -0.0920 -0.7968 -0.4948 0.044 Uiso 1 calc R
H13B H -0.2299 -0.7822 -0.4572 0.044 Uiso 1 calc R
C18 C -0.4028(7) -0.3321(7) -0.3188(4) 0.0520(16) Uani 1 d .
H18A H -0.3301 -0.3769 -0.3400 0.062 Uiso 1 calc R
H18B H -0.4483 -0.2968 -0.3633 0.062 Uiso 1 calc R
C19 C -0.3524(8) -0.2360(6) -0.2699(4) 0.0538(17) Uani 1 d .
H19A H -0.2990 -0.2698 -0.2282 0.065 Uiso 1 calc R
H19B H -0.4240 -0.1942 -0.2451 0.065 Uiso 1 calc R
C14 C -0.2020(7) -0.9475(6) -0.5054(3) 0.0454(15) Uani 1 d .
H14A H -0.2719 -0.9841 -0.4756 0.054 Uiso 1 calc R
H14B H -0.1312 -1.0044 -0.5078 0.054 Uiso 1 calc R
C6 C -0.0603(7) -0.7774(6) -0.0400(3) 0.0461(16) Uani 1 d .
H6 H -0.0195 -0.7971 0.0073 0.055 Uiso 1 calc R
C16 C -0.3698(7) -0.8480(7) -0.5922(4) 0.0561(19) Uani 1 d .
H16A H -0.3565 -0.7743 -0.5642 0.084 Uiso 1 calc GR
H16B H -0.4393 -0.8917 -0.5679 0.084 Uiso 1 calc GR
H16C H -0.3915 -0.8311 -0.6464 0.084 Uiso 1 calc GR

loop_
_atom_site_aniso_label
_atom_site_aniso_U_11
_atom_site_aniso_U_22
_atom_site_aniso_U_33
_atom_site_aniso_U_23
_atom_site_aniso_U_13
_atom_site_aniso_U_12
Pt1 0.02381(10) 0.01781(10) 0.01950(9) -0.00074(6) -0.00017(7) -0.00133(7)
N1 0.037(2) 0.024(2) 0.023(2) -0.0013(18) 0.0020(18) 0.002(2)
N3 0.027(2) 0.021(2) 0.0276(18) -0.0014(16) 0.0012(16) 0.0050(18)
N2 0.028(2) 0.024(2) 0.0218(19) 0.0023(15) 0.0024(16) -0.0021(17)
C15 0.052(4) 0.047(3) 0.033(2) -0.009(2) -0.003(3) -0.006(3)
C8 0.038(3) 0.026(3) 0.029(2) 0.002(2) 0.000(2) 0.001(2)
C11 0.040(3) 0.035(3) 0.057(4) -0.006(3) -0.012(3) 0.017(3)
N4 0.036(2) 0.032(2) 0.029(2) -0.0089(19) 0.0003(19) 0.009(2)
C10 0.033(3) 0.023(3) 0.034(3) 0.001(2) -0.002(2) 0.002(2)
C7 0.043(3) 0.044(3) 0.033(3) 0.014(3) -0.007(2) -0.001(3)
C1 0.047(3) 0.035(3) 0.024(2) -0.003(2) 0.013(2) 0.007(3)
C17 0.032(3) 0.029(3) 0.030(2) -0.006(2) -0.008(3) 0.011(2)
C12 0.043(4) 0.040(3) 0.045(3) -0.009(3) 0.001(3) 0.019(3)
C3 0.041(3) 0.020(2) 0.024(2) 0.0033(18) 0.004(2) -0.004(2)
C2 0.051(4) 0.036(3) 0.022(2) -0.003(2) 0.007(2) -0.006(3)
C20 0.080(6) 0.047(4) 0.068(4) 0.014(3) 0.007(4) -0.008(4)
Cl1 0.0515(8) 0.0405(7) 0.0235(5) -0.0080(5) -0.0112(6) 0.0191(7)
C4 0.039(3) 0.028(2) 0.0172(18) 0.0029(17) 0.0047(19) -0.004(2)
C9 0.030(3) 0.021(2) 0.027(2) 0.0041(19) 0.006(2) -0.005(2)
C5 0.057(4) 0.031(3) 0.025(2) 0.003(2) 0.002(2) 0.003(3)
C13 0.047(3) 0.035(3) 0.028(2) -0.008(2) -0.002(2) 0.006(3)
C18 0.066(4) 0.052(4) 0.038(3) 0.013(3) -0.010(3) -0.002(4)
C19 0.070(5) 0.045(4) 0.047(4) 0.003(3) 0.000(4) -0.001(3)
C14 0.059(4) 0.036(3) 0.041(3) -0.003(2) -0.005(3) -0.005(3)
C6 0.058(4) 0.052(4) 0.029(3) 0.014(3) -0.014(3) -0.002(3)
C16 0.047(4) 0.068(5) 0.053(4) -0.011(4) -0.004(3) 0.008(4)

loop_
_atom_type_symbol
_atom_type_description
_atom_type_scat_dispersion_real
_atom_type_scat_dispersion_imag
_atom_type_scat_source
C C 0.0181 0.0091 'International Tables Vol C Tables 4.2.6.8 and 6.1.1.4'
H H 0.0000 0.0000 'International Tables Vol C Tables 4.2.6.8 and 6.1.1.4'
Cl Cl 0.3639 0.7018 'International Tables Vol C Tables 4.2.6.8 and 6.1.1.4'
N N 0.0311 0.0180 'International Tables Vol C Tables 4.2.6.8 and 6.1.1.4'
Pt Pt -4.5932 6.9264 'International Tables Vol C Tables 4.2.6.8 and 6.1.1.4'

loop_
_geom_angle_atom_site_label_1
_geom_angle_atom_site_label_2
_geom_angle_atom_site_label_3
_geom_angle
N3 Pt1 N2 157.20(16)
N3 Pt1 Cl1 101.28(12)
N2 Pt1 Cl1 101.49(12)
C9 Pt1 N3 78.51(19)
C9 Pt1 N2 78.72(18)
C9 Pt1 Cl1 179.64(15)
N2 N1 C17 123.9(4)
C1 N1 N2 109.0(4)
C1 N1 C17 126.7(5)
N4 N3 Pt1 138.6(3)
C10 N3 Pt1 115.3(3)
C10 N3 N4 106.0(4)
N1 N2 Pt1 138.1(3)
C3 N2 Pt1 115.7(3)
C3 N2 N1 106.2(4)
H15A C15 H15B 107.7
C14 C15 H15A 108.8
C14 C15 H15B 108.8
C16 C15 H15A 108.8
C16 C15 H15B 108.8
C16 C15 C14 113.7(5)
C7 C8 C10 128.9(5)
C9 C8 C10 111.2(5)
C9 C8 C7 119.9(5)
C10 C11 H11 128.3
C10 C11 C12 103.3(5)
C12 C11 H11 128.3
N3 N4 C13 125.0(4)
C12 N4 N3 109.6(5)
C12 N4 C13 125.3(5)
N3 C10 C8 115.3(5)
N3 C10 C11 111.2(5)
C11 C10 C8 133.5(5)
C8 C7 H7 120.6
C8 C7 C6 118.9(6)
C6 C7 H7 120.6
N1 C1 H1 125.2
N1 C1 C2 109.6(5)
C2 C1 H1 125.2
N1 C17 H17A 109.1
N1 C17 H17B 109.1
N1 C17 C18 112.4(4)
H17A C17 H17B 107.9
C18 C17 H17A 109.1
C18 C17 H17B 109.1
C11 C12 H12 125.1
N4 C12 C11 109.9(5)
N4 C12 H12 125.1
N2 C3 C2 110.4(5)
N2 C3 C4 114.8(4)
C2 C3 C4 134.8(5)
C1 C2 C3 104.8(5)
C1 C2 H2 127.6
C3 C2 H2 127.6
H20A C20 H20B 109.5
H20A C20 H20C 109.5
H20B C20 H20C 109.5
C19 C20 H20A 109.5
C19 C20 H20B 109.5
C19 C20 H20C 109.5
C9 C4 C3 111.2(4)
C5 C4 C3 129.3(5)
C5 C4 C9 119.4(5)
C8 C9 Pt1 119.6(4)
C8 C9 C4 120.7(5)
C4 C9 Pt1 119.6(4)
C4 C5 H5 120.3
C6 C5 C4 119.4(5)
C6 C5 H5 120.3
N4 C13 H13A 109.1
N4 C13 H13B 109.1
N4 C13 C14 112.7(5)
H13A C13 H13B 107.8
C14 C13 H13A 109.1
C14 C13 H13B 109.1
C17 C18 H18A 108.3
C17 C18 H18B 108.3
H18A C18 H18B 107.4
C19 C18 C17 116.0(6)
C19 C18 H18A 108.3
C19 C18 H18B 108.3
C20 C19 H19A 109.2
C20 C19 H19B 109.2
C18 C19 C20 112.1(6)
C18 C19 H19A 109.2
C18 C19 H19B 109.2
H19A C19 H19B 107.9
C15 C14 H14A 109.1
C15 C14 H14B 109.1
C13 C14 C15 112.3(5)
C13 C14 H14A 109.1
C13 C14 H14B 109.1
H14A C14 H14B 107.9
C7 C6 H6 119.1
C5 C6 C7 121.7(5)
C5 C6 H6 119.1
C15 C16 H16A 109.5
C15 C16 H16B 109.5
C15 C16 H16C 109.5
H16A C16 H16B 109.5
H16A C16 H16C 109.5
H16B C16 H16C 109.5

loop_
_geom_bond_atom_site_label_1
_geom_bond_atom_site_label_2
_geom_bond_distance
Pt1 N3 2.050(4)
Pt1 N2 2.056(4)
Pt1 Cl1 2.4155(12)
Pt1 C9 1.950(5)
N1 N2 1.365(6)
N1 C1 1.350(6)
N1 C17 1.450(7)
N3 N4 1.365(6)
N3 C10 1.351(7)
N2 C3 1.361(6)
C15 H15A 0.9700
C15 H15B 0.9700
C15 C14 1.528(8)
C15 C16 1.492(9)
C8 C10 1.451(7)
C8 C7 1.393(7)
C8 C9 1.389(8)
C11 H11 0.9300
C11 C10 1.391(8)
C11 C12 1.395(9)
N4 C12 1.329(7)
N4 C13 1.459(7)
C7 H7 0.9300
C7 C6 1.394(9)
C1 H1 0.9300
C1 C2 1.374(8)
C17 H17A 0.9700
C17 H17B 0.9700
C17 C18 1.524(9)
C12 H12 0.9300
C3 C2 1.385(7)
C3 C4 1.463(7)
C2 H2 0.9300
C20 H20A 0.9600
C20 H20B 0.9600
C20 H20C 0.9600
C20 C19 1.545(9)
C4 C9 1.404(6)
C4 C5 1.390(7)
C5 H5 0.9300
C5 C6 1.385(9)
C13 H13A 0.9700
C13 H13B 0.9700
C13 C14 1.505(8)
C18 H18A 0.9700
C18 H18B 0.9700
C18 C19 1.451(9)
C19 H19A 0.9700
C19 H19B 0.9700
C14 H14A 0.9700
C14 H14B 0.9700
C6 H6 0.9300
C16 H16A 0.9600
C16 H16B 0.9600
C16 H16C 0.9600

loop_
_geom_torsion_atom_site_label_1
_geom_torsion_atom_site_label_2
_geom_torsion_atom_site_label_3
_geom_torsion_atom_site_label_4
_geom_torsion
Pt1 N3 N4 C12 176.9(5)
Pt1 N3 N4 C13 -0.7(9)
Pt1 N3 C10 C8 2.8(6)
Pt1 N3 C10 C11 -178.1(4)
Pt1 N2 C3 C2 177.9(4)
Pt1 N2 C3 C4 0.5(6)
N1 N2 C3 C2 -1.7(6)
N1 N2 C3 C4 -179.1(4)
N1 C1 C2 C3 -1.0(7)
N1 C17 C18 C19 -51.6(8)
N3 Pt1 N2 N1 175.5(4)
N3 Pt1 N2 C3 -3.9(7)
N3 Pt1 C9 C8 2.9(4)
N3 Pt1 C9 C4 179.4(4)
N3 N4 C12 C11 0.3(8)
N3 N4 C13 C14 -129.2(6)
N2 Pt1 N3 N4 -176.4(5)
N2 Pt1 N3 C10 0.2(7)
N2 Pt1 C9 C8 -175.8(4)
N2 Pt1 C9 C4 0.7(4)
N2 N1 C1 C2 0.0(7)
N2 N1 C17 C18 -80.0(6)
N2 C3 C2 C1 1.7(7)
N2 C3 C4 C9 0.0(7)
N2 C3 C4 C5 177.2(6)
C8 C7 C6 C5 -0.6(10)
N4 N3 C10 C8 -179.6(5)
N4 N3 C10 C11 -0.5(6)
N4 C13 C14 C15 -175.8(5)
C10 N3 N4 C12 0.1(6)
C10 N3 N4 C13 -177.5(5)
C10 C8 C7 C6 179.7(6)
C10 C8 C9 Pt1 -2.3(6)
C10 C8 C9 C4 -178.7(5)
C10 C11 C12 N4 -0.5(8)
C7 C8 C10 N3 -179.8(6)
C7 C8 C10 C11 1.4(11)
C7 C8 C9 Pt1 177.1(4)
C7 C8 C9 C4 0.6(8)
C1 N1 N2 Pt1 -178.5(4)
C1 N1 N2 C3 1.0(6)
C1 N1 C17 C18 92.1(7)
C17 N1 N2 Pt1 -5.2(8)
C17 N1 N2 C3 174.2(5)
C17 N1 C1 C2 -173.0(5)
C17 C18 C19 C20 -175.0(6)
C12 C11 C10 N3 0.6(8)
C12 C11 C10 C8 179.5(7)
C12 N4 C13 C14 53.5(8)
C3 C4 C9 Pt1 -0.6(6)
C3 C4 C9 C8 175.8(5)
C3 C4 C5 C6 -175.5(6)
C2 C3 C4 C9 -176.5(6)
C2 C3 C4 C5 0.6(11)
Cl1 Pt1 N3 N4 0.7(5)
Cl1 Pt1 N3 C10 177.2(4)
Cl1 Pt1 N2 N1 -1.6(5)
Cl1 Pt1 N2 C3 179.0(4)
Cl1 Pt1 C9 C8 59(26)
Cl1 Pt1 C9 C4 -125(26)
C4 C3 C2 C1 178.3(6)
C4 C5 C6 C7 -0.4(10)
C9 Pt1 N3 N4 -179.6(6)
C9 Pt1 N3 C10 -3.1(4)
C9 Pt1 N2 N1 178.7(5)
C9 Pt1 N2 C3 -0.7(4)
C9 C8 C10 N3 -0.4(7)
C9 C8 C10 C11 -179.3(6)
C9 C8 C7 C6 0.5(9)
C9 C4 C5 C6 1.5(9)
C5 C4 C9 Pt1 -178.1(4)
C5 C4 C9 C8 -1.6(8)
C13 N4 C12 C11 177.9(6)
C16 C15 C14 C13 -67.1(8)

loop_
_twin_individual_id
_twin_individual_mass_fraction_refined
1 0.964(12)
2 0.036(12)
